data_7702158
loop_
_publ_author_name
'Hardy, E. E.'
'Wyss, K. M.'
'Keller, R. J.'
'Gorden, J. D.'
'Gorden, A. E. V.'

_publ_section_title
;
 Tunable ligand emission of napthylsalophen triple-decker dinuclear
 lanthanide(iii) sandwich complexes.
;
_journal_issue 4
_journal_name_full 'Dalton transactions (Cambridge, England : 2003)'
_journal_page_first 1337
_journal_page_last 1346
_journal_paper_doi 10.1039/c7dt03733c
_journal_volume 47
_journal_year 2018
_chemical_formula_moiety 'C85 H58 N6 O7 Tb2'
_chemical_formula_sum 'C85 H58 N6 O7 Tb2'
_chemical_formula_weight 1593.29
_space_group_crystal_system monoclinic
_space_group_IT_number 14
_space_group_name_Hall '-P 2ybc'
_space_group_name_H-M_alt 'P 1 21/c 1'
_symmetry_Int_Tables_number 14
_atom_sites_solution_primary direct
_audit_creation_date 2017-06-10
_audit_creation_method
;
Olex2 1.2
(compiled 2017.03.28 svn.r3405 for OlexSys, GUI svn.r5337)
;
_audit_update_record
;
2017-06-10 deposited with the CCDC.
2017-12-20 downloaded from the CCDC.
;
_cell_angle_alpha 90
_cell_angle_beta 96.4934(9)
_cell_angle_gamma 90
_cell_formula_units_Z 4
_cell_length_a 17.4947(6)
_cell_length_b 20.5096(7)
_cell_length_c 20.6071(7)
_cell_measurement_reflns_used 9796
_cell_measurement_temperature 180.45
_cell_measurement_theta_max 27.10
_cell_measurement_theta_min 2.34
_cell_volume 7346.6(4)
_computing_cell_refinement 'SAINT v8.34A (Bruker, 2013)'
_computing_data_reduction 'SAINT v8.34A (Bruker, 2013)'
_computing_molecular_graphics 'Olex2 (Dolomanov et al., 2009)'
_computing_publication_material 'Olex2 (Dolomanov et al., 2009)'
_computing_structure_refinement 'olex2.refine (Bourhis et al., 2015)'
_computing_structure_solution 'ShelXS (Sheldrick, 2008)'
_diffrn_ambient_temperature 180.45
_diffrn_measured_fraction_theta_full 0.9990
_diffrn_measured_fraction_theta_max 0.9990
_diffrn_measurement_device_type 'Bruker APEX CCD'
_diffrn_measurement_method '\f and \w scans'
_diffrn_radiation_type 'Mo K\a'
_diffrn_radiation_wavelength 0.71073
_diffrn_reflns_av_R_equivalents 0.0498
_diffrn_reflns_av_unetI/netI 0.0384
_diffrn_reflns_limit_h_max 22
_diffrn_reflns_limit_h_min -22
_diffrn_reflns_limit_k_max 26
_diffrn_reflns_limit_k_min -26
_diffrn_reflns_limit_l_max 25
_diffrn_reflns_limit_l_min -26
_diffrn_reflns_number 107251
_diffrn_reflns_theta_full 27.0975
_diffrn_reflns_theta_max 27.10
_diffrn_reflns_theta_min 1.17
_diffrn_standards_number 0
_exptl_absorpt_coefficient_mu 1.969
_exptl_absorpt_correction_T_max 0.7455
_exptl_absorpt_correction_T_min 0.5790
_exptl_absorpt_correction_type multi-scan
_exptl_absorpt_process_details
'SADABS-2014/2 (Bruker,2014/2) was used for absorption correction. wR2(int) was 0.1048 before and 0.0683 after correction. The Ratio of minimum to maximum transmission is 0.7767. The \l/2 correction factor is 0.00150.'
_exptl_crystal_colour 'clear orange'
_exptl_crystal_colour_lustre clear
_exptl_crystal_colour_primary orange
_exptl_crystal_density_diffrn 1.4404
_exptl_crystal_description block
_exptl_crystal_F_000 3184.5520
_exptl_crystal_recrystallization_method 'slow evaporation of DCM and Methanol'
_exptl_crystal_size_max 0.3
_exptl_crystal_size_mid 0.28
_exptl_crystal_size_min 0.15
_refine_diff_density_max 3.0405
_refine_diff_density_min -1.3523
_refine_diff_density_rms 0.1730
_refine_ls_d_res_high 0.7802
_refine_ls_d_res_low 17.3825
_refine_ls_extinction_expression Fc^*^=kFc[1+0.001xFc^2^\l^3^/sin(2\q)]^-1/4^
_refine_ls_goodness_of_fit_ref 1.0780
_refine_ls_hydrogen_treatment mixed
_refine_ls_matrix_type full
_refine_ls_number_constraints 113
_refine_ls_number_parameters 901
_refine_ls_number_reflns 16189
_refine_ls_number_restraints 3
_refine_ls_restrained_S_all 1.0779
_refine_ls_R_factor_all 0.0607
_refine_ls_R_factor_gt 0.0495
_refine_ls_shift/su_max 5.6845
_refine_ls_shift/su_mean 0.0150
_refine_ls_structure_factor_coef Fsqd
_refine_ls_weighting_details 'w=1/[\s^2^(Fo^2^)+(0.0023P)^2^+58.6398P] where P=(Fo^2^+2Fc^2^)/3'
_refine_ls_weighting_scheme calc
_refine_ls_wR_factor_gt 0.0954
_refine_ls_wR_factor_ref 0.1059
_reflns_Friedel_coverage 0.0
_reflns_limit_h_max 22
_reflns_limit_h_min -22
_reflns_limit_k_max 26
_reflns_limit_k_min 0
_reflns_limit_l_max 26
_reflns_limit_l_min 0
_reflns_number_gt 13926
_reflns_number_total 16189
_reflns_threshold_expression I>=2u(I)
_cod_data_source_file c7dt03733c2.cif
_cod_data_source_block Tb2L3
_cod_original_sg_symbol_H-M 'P 21/c'
_cod_database_code 7702158
_olex2_refinement_description
;
1. Fixed Uiso
 At 1.2 times of:
  All C(H) groups
 At 1.5 times of:
  All C(H,H,H) groups, All O(H) groups
2. Restrained distances
 O7-H7a
 0.87 with sigma of 0.01
 C85-H7a
 1.888164 with sigma of 0.02
 Tb2-H7a
 2.966988 with sigma of 0.02
3.a Aromatic/amide H refined with riding coordinates:
 C46(H46), C74(H74), C54(H54), C21(H21), C77(H77), C18(H18), C41(H41),
 C72(H72), C44(H44), C30(H30), C82(H82), C11(H11), C67(H67), C34(H34), C26(H26),
  C16(H16), C69(H69), C36(H36), C31(H31), C64(H64), C59(H59), C55(H55),
 C78(H78), C3(H3), C13(H13), C42(H42), C58(H58), C83(H83), C15(H15), C2(H2),
 C24(H24), C27(H27), C70(H70), C63(H63), C71(H71), C23(H23), C5(H5), C8(H8),
 C14(H14), C7(H7), C43(H43), C35(H35), C33(H33), C62(H62), C6(H6), C22(H22),
 C61(H61), C80(H80), C52(H52), C79(H79), C51(H51), C49(H49), C50(H50), C39(H39)
3.b Idealised Me refined as rotating group:
 C85(H85a,H85b,H85c)
;
_olex2_exptl_crystal_mounting_method 'a suitable crystal was mounted on a glass fiber using n-paratone oil'
_olex2_submission_special_instructions 'No special instructions were received'

loop_
_space_group_symop_id
_space_group_symop_operation_xyz
1 x,y,z
2 -x,y+1/2,-z+1/2
3 -x,-y,-z
4 x,-y-1/2,z-1/2

loop_
_atom_site_label
_atom_site_type_symbol
_atom_site_fract_x
_atom_site_fract_y
_atom_site_fract_z
_atom_site_U_iso_or_equiv
_atom_site_adp_type
_atom_site_occupancy
_atom_site_refinement_flags_posn
Tb1 Tb 0.225428(13) 0.442963(12) 0.243426(11) 0.02082(6) Uani 1.000000 .
Tb2 Tb 0.208324(13) 0.603080(12) 0.144619(11) 0.02283(7) Uani 1.000000 D
C40 C 0.3356(2) 0.5132(2) 0.3720(2) 0.0173(9) Uani 1.000000 .
C68 C 0.3170(3) 0.6724(2) 0.2683(2) 0.0235(10) Uani 1.000000 .
N3 N 0.3406(2) 0.5014(2) 0.30530(19) 0.0226(9) Uani 1.000000 .
N5 N 0.3224(2) 0.6575(2) 0.2012(2) 0.0224(8) Uani 1.000000 .
O1 O 0.31001(19) 0.37035(18) 0.20852(17) 0.0265(8) Uani 1.000000 .
C29 C 0.3602(3) 0.5042(2) 0.1635(2) 0.0218(10) Uani 1.000000 .
C38 C 0.4192(3) 0.5073(2) 0.2151(3) 0.0254(11) Uani 1.000000 .
O2 O 0.1419(2) 0.4009(2) 0.16110(18) 0.0352(9) Uani 1.000000 .
O4 O 0.14336(18) 0.53169(17) 0.20832(16) 0.0227(7) Uani 1.000000 .
N2 N 0.1243(2) 0.3858(2) 0.2959(2) 0.0235(9) Uani 1.000000 .
O3 O 0.28643(18) 0.51160(17) 0.17385(16) 0.0231(7) Uani 1.000000 .
C45 C 0.2591(3) 0.5214(2) 0.3905(2) 0.0263(11) Uani 1.000000 .
C56 C 0.0740(3) 0.5341(2) 0.2296(3) 0.0229(10) Uani 1.000000 .
C65 C 0.4865(3) 0.6636(3) 0.1023(3) 0.0290(11) Uani 1.000000 .
C46 C 0.1310(3) 0.5386(2) 0.3447(2) 0.0238(10) Uani 1.000000 .
H46 H 0.1245(3) 0.5610(2) 0.3841(2) 0.0286(12) Uiso 1.000000 R
C73 C 0.2428(3) 0.6791(2) 0.2874(2) 0.0231(10) Uani 1.000000 .
C74 C 0.1138(3) 0.6958(3) 0.2460(3) 0.0267(11) Uani 1.000000 .
H74 H 0.1108(3) 0.7178(3) 0.2862(3) 0.0320(13) Uiso 1.000000 R
O6 O 0.1069(2) 0.6635(2) 0.10906(18) 0.0331(9) Uani 1.000000 .
N1 N 0.2738(2) 0.3718(2) 0.33685(19) 0.0238(9) Uani 1.000000 .
C47 C 0.0652(3) 0.5346(2) 0.2958(3) 0.0240(10) Uani 1.000000 .
O5 O 0.2772(2) 0.6374(2) 0.06776(17) 0.0328(9) Uani 1.000000 .
C54 C -0.0637(3) 0.5412(3) 0.2012(3) 0.0338(13) Uani 1.000000 .
H54 H -0.1067(3) 0.5443(3) 0.1687(3) 0.0406(15) Uiso 1.000000 R
C21 C -0.1100(3) 0.3671(3) 0.2382(3) 0.0330(12) Uani 1.000000 .
H21 H -0.0898(3) 0.3724(3) 0.2826(3) 0.0396(15) Uiso 1.000000 R
C37 C 0.4989(3) 0.5021(3) 0.2023(3) 0.0313(12) Uani 1.000000 .
C77 C -0.0366(3) 0.7087(3) 0.2948(3) 0.0359(13) Uani 1.000000 .
H77 H 0.0076(3) 0.7030(3) 0.3256(3) 0.0430(15) Uiso 1.000000 R
C18 C 0.0556(3) 0.3689(2) 0.2704(3) 0.0260(11) Uani 1.000000 .
H18 H 0.0234(3) 0.3493(2) 0.2990(3) 0.0312(13) Uiso 1.000000 R
C28 C 0.0684(3) 0.3871(3) 0.1523(3) 0.0286(11) Uani 1.000000 .
C41 C 0.3960(3) 0.5152(3) 0.4207(3) 0.0378(14) Uani 1.000000 .
H41 H 0.4468(3) 0.5086(3) 0.4098(3) 0.0454(16) Uiso 1.000000 R
C19 C 0.0238(3) 0.3768(2) 0.2040(3) 0.0255(11) Uani 1.000000 .
C1 C 0.3800(3) 0.3558(2) 0.2347(3) 0.0265(11) Uani 1.000000 .
C66 C 0.4058(3) 0.6585(3) 0.1137(3) 0.0264(11) Uani 1.000000 .
C72 C 0.2339(3) 0.6901(3) 0.3532(3) 0.0296(11) Uani 1.000000 .
H72 H 0.1837(3) 0.6933(3) 0.3664(3) 0.0355(14) Uiso 1.000000 R
C9 C 0.4793(3) 0.3380(3) 0.3271(3) 0.0308(12) Uani 1.000000 .
C10 C 0.3998(3) 0.3483(2) 0.3019(3) 0.0265(11) Uani 1.000000 .
C60 C 0.5061(3) 0.6618(3) 0.0373(3) 0.0375(13) Uani 1.000000 .
C17 C 0.1441(3) 0.3730(3) 0.3637(2) 0.0257(10) Uani 1.000000 .
C20 C -0.0587(3) 0.3676(3) 0.1894(3) 0.0269(11) Uani 1.000000 .
C44 C 0.2488(4) 0.5316(3) 0.4558(3) 0.0355(13) Uani 1.000000 .
H44 H 0.1983(4) 0.5362(3) 0.4680(3) 0.0426(15) Uiso 1.000000 R
C76 C -0.0284(3) 0.7052(2) 0.2271(3) 0.0286(11) Uani 1.000000 .
C30 C 0.3788(3) 0.4950(3) 0.0994(3) 0.0319(12) Uani 1.000000 .
H30 H 0.3386(3) 0.4920(3) 0.0644(3) 0.0382(14) Uiso 1.000000 R
C4 C 0.5357(3) 0.3325(3) 0.2832(3) 0.0316(12) Uani 1.000000 .
C82 C -0.0915(3) 0.7047(3) 0.1155(3) 0.0368(13) Uani 1.000000 .
H82 H -0.1364(3) 0.7112(3) 0.0856(3) 0.0441(16) Uiso 1.000000 R
C12 C 0.2230(3) 0.3652(2) 0.3857(2) 0.0248(10) Uani 1.000000 .
C11 C 0.3422(3) 0.3453(3) 0.3466(3) 0.0267(11) Uani 1.000000 .
H11 H 0.3550(3) 0.3223(3) 0.3864(3) 0.0320(13) Uiso 1.000000 R
C67 C 0.3877(3) 0.6698(2) 0.1786(3) 0.0271(11) Uani 1.000000 .
H67 H 0.4273(3) 0.6882(2) 0.2085(3) 0.0325(13) Uiso 1.000000 R
C53 C -0.0763(3) 0.5398(3) 0.2679(3) 0.0343(13) Uani 1.000000 .
C81 C -0.0968(3) 0.7104(3) 0.1833(3) 0.0329(12) Uani 1.000000 .
C34 C 0.6514(3) 0.4889(3) 0.1733(4) 0.0536(19) Uani 1.000000 .
H34 H 0.7031(3) 0.4857(3) 0.1637(4) 0.064(2) Uiso 1.000000 R
C26 C -0.0438(3) 0.3678(3) 0.0729(3) 0.0427(15) Uani 1.000000 .
H26 H -0.0651(3) 0.3631(3) 0.0287(3) 0.0512(19) Uiso 1.000000 R
C16 C 0.0913(3) 0.3719(3) 0.4096(3) 0.0341(13) Uani 1.000000 .
H16 H 0.0381(3) 0.3782(3) 0.3956(3) 0.0409(15) Uiso 1.000000 R
C57 C 0.3490(3) 0.6475(3) 0.0607(3) 0.0310(12) Uani 1.000000 .
C69 C 0.3804(3) 0.6780(3) 0.3156(3) 0.0313(12) Uani 1.000000 .
H69 H 0.4308(3) 0.6730(3) 0.3033(3) 0.0375(14) Uiso 1.000000 R
C48 C -0.0114(3) 0.5356(3) 0.3161(3) 0.0318(12) Uani 1.000000 .
C36 C 0.5617(3) 0.5009(3) 0.2527(3) 0.0421(15) Uani 1.000000 .
H36 H 0.5522(3) 0.5047(3) 0.2971(3) 0.0505(18) Uiso 1.000000 R
C31 C 0.4536(3) 0.4903(3) 0.0867(3) 0.0331(12) Uani 1.000000 .
H31 H 0.4646(3) 0.4842(3) 0.0430(3) 0.0397(15) Uiso 1.000000 R
C64 C 0.5475(3) 0.6678(3) 0.1531(3) 0.0380(14) Uani 1.000000 .
H64 H 0.5361(3) 0.6678(3) 0.1971(3) 0.0456(16) Uiso 1.000000 R
C59 C 0.4467(4) 0.6540(4) -0.0146(3) 0.0455(16) Uani 1.000000 .
H59 H 0.4592(4) 0.6539(4) -0.0582(3) 0.0546(19) Uiso 1.000000 R
C55 C 0.0081(3) 0.5383(2) 0.1826(3) 0.0280(11) Uani 1.000000 .
H55 H 0.0144(3) 0.5391(2) 0.1374(3) 0.0335(13) Uiso 1.000000 R
C78 C -0.1063(4) 0.7199(3) 0.3170(4) 0.0447(15) Uani 1.000000 .
H78 H -0.1094(4) 0.7222(3) 0.3626(4) 0.0536(18) Uiso 1.000000 R
C32 C 0.5148(3) 0.4944(3) 0.1372(3) 0.0335(13) Uani 1.000000 .
C3 C 0.5123(3) 0.3342(3) 0.2154(3) 0.0349(13) Uani 1.000000 .
H3 H 0.5493(3) 0.3275(3) 0.1857(3) 0.0419(15) Uiso 1.000000 R
C84 C 0.0450(3) 0.6817(3) 0.1349(3) 0.0298(12) Uani 1.000000 .
C13 C 0.2460(3) 0.3568(3) 0.4517(3) 0.0355(13) Uani 1.000000 .
H13 H 0.2992(3) 0.3526(3) 0.4667(3) 0.0426(16) Uiso 1.000000 R
C42 C 0.3852(4) 0.5266(3) 0.4854(3) 0.0459(16) Uani 1.000000 .
H42 H 0.4281(4) 0.5285(3) 0.5180(3) 0.0550(19) Uiso 1.000000 R
C58 C 0.3719(4) 0.6468(3) -0.0035(3) 0.0397(14) Uani 1.000000 .
H58 H 0.3338(4) 0.6412(3) -0.0397(3) 0.0477(17) Uiso 1.000000 R
C83 C -0.0245(3) 0.6902(3) 0.0922(3) 0.0382(14) Uani 1.000000 .
H83 H -0.0236(3) 0.6856(3) 0.0464(3) 0.0458(16) Uiso 1.000000 R
C75 C 0.0440(3) 0.6929(2) 0.2020(3) 0.0273(11) Uani 1.000000 .
C15 C 0.1151(4) 0.3620(3) 0.4752(3) 0.0436(15) Uani 1.000000 .
H15 H 0.0785(4) 0.3604(3) 0.5058(3) 0.0523(18) Uiso 1.000000 R
C2 C 0.4374(3) 0.3453(3) 0.1919(3) 0.0308(12) Uani 1.000000 .
H2 H 0.4232(3) 0.3461(3) 0.1461(3) 0.0370(14) Uiso 1.000000 R
C25 C -0.0923(3) 0.3618(3) 0.1233(3) 0.0331(12) Uani 1.000000 .
C24 C -0.1726(3) 0.3527(3) 0.1093(3) 0.0395(14) Uani 1.000000 .
H24 H -0.1945(3) 0.3478(3) 0.0652(3) 0.0475(17) Uiso 1.000000 R
C27 C 0.0322(3) 0.3802(3) 0.0867(3) 0.0423(16) Uani 1.000000 .
H27 H 0.0627(3) 0.3845(3) 0.0516(3) 0.0507(19) Uiso 1.000000 R
C70 C 0.3711(3) 0.6908(3) 0.3804(3) 0.0362(13) Uani 1.000000 .
H70 H 0.4148(3) 0.6956(3) 0.4119(3) 0.0435(16) Uiso 1.000000 R
C63 C 0.6223(4) 0.6718(4) 0.1407(4) 0.0532(19) Uani 1.000000 .
H63 H 0.6621(4) 0.6747(4) 0.1759(4) 0.064(2) Uiso 1.000000 R
C71 C 0.2974(3) 0.6964(3) 0.3988(3) 0.0385(14) Uani 1.000000 .
H71 H 0.2908(3) 0.7047(3) 0.4432(3) 0.0462(16) Uiso 1.000000 R
C23 C -0.2190(3) 0.3510(3) 0.1579(3) 0.0408(14) Uani 1.000000 .
H23 H -0.2727(3) 0.3441(3) 0.1476(3) 0.0490(17) Uiso 1.000000 R
C5 C 0.6145(3) 0.3252(3) 0.3080(4) 0.0435(16) Uani 1.000000 .
H5 H 0.6519(3) 0.3209(3) 0.2782(4) 0.0522(19) Uiso 1.000000 R
C8 C 0.5054(3) 0.3368(3) 0.3949(3) 0.0391(14) Uani 1.000000 .
H8 H 0.4693(3) 0.3411(3) 0.4258(3) 0.0469(16) Uiso 1.000000 R
C14 C 0.1927(4) 0.3543(3) 0.4960(3) 0.0460(16) Uani 1.000000 .
H14 H 0.2091(4) 0.3474(3) 0.5410(3) 0.0552(19) Uiso 1.000000 R
C7 C 0.5823(4) 0.3295(3) 0.4166(4) 0.0509(18) Uani 1.000000 .
H7 H 0.5980(4) 0.3280(3) 0.4622(4) 0.061(2) Uiso 1.000000 R
C43 C 0.3109(4) 0.5351(3) 0.5025(3) 0.0460(16) Uani 1.000000 .
H43 H 0.3034(4) 0.5434(3) 0.5467(3) 0.0552(19) Uiso 1.000000 R
C35 C 0.6354(3) 0.4942(4) 0.2377(4) 0.0556(19) Uani 1.000000 .
H35 H 0.6766(3) 0.4931(4) 0.2719(4) 0.067(2) Uiso 1.000000 R
C33 C 0.5927(3) 0.4883(3) 0.1241(4) 0.0475(17) Uani 1.000000 .
H33 H 0.6038(3) 0.4837(3) 0.0802(4) 0.057(2) Uiso 1.000000 R
C62 C 0.6407(4) 0.6715(4) 0.0762(4) 0.061(2) Uani 1.000000 .
H62 H 0.6928(4) 0.6749(4) 0.0677(4) 0.073(3) Uiso 1.000000 R
C6 C 0.6377(3) 0.3242(3) 0.3734(4) 0.0506(18) Uani 1.000000 .
H6 H 0.6906(3) 0.3200(3) 0.3892(4) 0.061(2) Uiso 1.000000 R
C22 C -0.1882(3) 0.3592(3) 0.2231(3) 0.0401(14) Uani 1.000000 .
H22 H -0.2211(3) 0.3593(3) 0.2568(3) 0.0481(17) Uiso 1.000000 R
C61 C 0.5842(4) 0.6663(4) 0.0263(4) 0.0549(19) Uani 1.000000 .
H61 H 0.5972(4) 0.6657(4) -0.0172(4) 0.066(2) Uiso 1.000000 R
O7 O 0.1538(3) 0.5174(2) 0.0694(2) 0.0466(11) Uani 1.000000 D
H7a H 0.139(3) 0.4821(12) 0.0891(10) 0.0699(17) Uiso 1.000000 DR
C80 C -0.1680(3) 0.7225(3) 0.2079(4) 0.0449(16) Uani 1.000000 .
H80 H -0.2133(3) 0.7270(3) 0.1782(4) 0.0539(19) Uiso 1.000000 R
C52 C -0.1509(4) 0.5407(3) 0.2879(4) 0.0529(19) Uani 1.000000 .
H52 H -0.1943(4) 0.5450(3) 0.2560(4) 0.063(2) Uiso 1.000000 R
C79 C -0.1729(4) 0.7280(3) 0.2735(4) 0.0468(16) Uani 1.000000 .
H79 H -0.2208(4) 0.7371(3) 0.2892(4) 0.0562(19) Uiso 1.000000 R
C51 C -0.1619(4) 0.5355(4) 0.3516(5) 0.064(2) Uani 1.000000 .
H51 H -0.2125(4) 0.5362(4) 0.3640(5) 0.076(3) Uiso 1.000000 R
C49 C -0.0252(4) 0.5289(3) 0.3822(3) 0.0417(15) Uani 1.000000 .
H49 H 0.0170(4) 0.5241(3) 0.4152(3) 0.0501(18) Uiso 1.000000 R
C50 C -0.0988(4) 0.5292(4) 0.3992(4) 0.057(2) Uani 1.000000 .
H50 H -0.1070(4) 0.5252(4) 0.4438(4) 0.068(2) Uiso 1.000000 R
N4 N 0.1984(2) 0.5139(2) 0.3391(2) 0.0234(9) Uani 1.000000 .
N6 N 0.1803(2) 0.6718(2) 0.2371(2) 0.0231(9) Uani 1.000000 .
C39 C 0.4026(3) 0.5180(2) 0.2822(3) 0.0270(11) Uani 1.000000 .
H39 H 0.4411(3) 0.5391(2) 0.3111(3) 0.0325(13) Uiso 1.000000 R
C85 C 0.1670(6) 0.4966(5) 0.0055(5) 0.084(3) Uiso 1.000000 D
H85a H 0.1187(10) 0.499(3) -0.0236(9) 0.125(4) Uiso 1.000000 GR
H85b H 0.205(3) 0.525(2) -0.0112(14) 0.125(4) Uiso 1.000000 GR
H85c H 0.186(4) 0.4517(13) 0.0075(7) 0.125(4) Uiso 1.000000 GR

loop_
_atom_site_aniso_label
_atom_site_aniso_U_11
_atom_site_aniso_U_22
_atom_site_aniso_U_33
_atom_site_aniso_U_12
_atom_site_aniso_U_13
_atom_site_aniso_U_23
Tb1 0.01523(11) 0.02590(12) 0.02142(12) -0.00063(9) 0.00245(8) -0.00104(9)
Tb2 0.01878(12) 0.02782(13) 0.02182(12) 0.00267(9) 0.00200(9) 0.00054(9)
C40 0.012(2) 0.025(2) 0.013(2) -0.0040(17) -0.0058(16) -0.0011(17)
C68 0.022(2) 0.026(3) 0.022(2) -0.003(2) 0.0004(19) 0.0005(19)
N3 0.019(2) 0.028(2) 0.020(2) 0.0007(17) 0.0002(16) 0.0013(17)
N5 0.021(2) 0.022(2) 0.025(2) 0.0012(16) 0.0033(16) 0.0008(16)
O1 0.0213(17) 0.032(2) 0.0260(18) 0.0049(15) 0.0013(14) -0.0046(15)
C29 0.015(2) 0.023(2) 0.028(3) 0.0019(18) 0.0061(19) 0.0012(19)
C38 0.019(2) 0.021(2) 0.037(3) -0.0006(19) 0.007(2) 0.005(2)
O2 0.0184(18) 0.059(3) 0.029(2) -0.0120(17) 0.0052(15) -0.0168(18)
O4 0.0176(16) 0.0291(18) 0.0221(17) 0.0033(14) 0.0051(13) -0.0011(14)
N2 0.022(2) 0.023(2) 0.026(2) -0.0027(17) 0.0034(17) -0.0040(17)
O3 0.0177(16) 0.0305(19) 0.0223(17) 0.0022(14) 0.0069(13) 0.0035(14)
C45 0.032(3) 0.022(3) 0.024(3) -0.004(2) -0.000(2) 0.001(2)
C56 0.015(2) 0.021(2) 0.032(3) 0.0030(18) 0.0015(19) -0.000(2)
C65 0.024(3) 0.024(3) 0.040(3) -0.004(2) 0.008(2) -0.002(2)
C46 0.023(2) 0.026(3) 0.024(2) -0.003(2) 0.0090(19) -0.005(2)
C73 0.021(2) 0.018(2) 0.029(3) 0.0012(18) -0.0014(19) 0.0015(19)
C74 0.025(3) 0.027(3) 0.028(3) 0.004(2) 0.005(2) -0.002(2)
O6 0.0245(19) 0.048(2) 0.0266(19) 0.0148(17) 0.0015(15) 0.0034(17)
N1 0.028(2) 0.024(2) 0.019(2) -0.0054(17) 0.0008(16) 0.0029(16)
C47 0.019(2) 0.021(2) 0.033(3) -0.0008(19) 0.004(2) -0.004(2)
O5 0.0262(19) 0.048(2) 0.0240(19) 0.0007(17) 0.0032(15) 0.0063(17)
C54 0.018(2) 0.029(3) 0.053(4) 0.001(2) -0.002(2) -0.006(3)
C21 0.021(3) 0.039(3) 0.040(3) -0.002(2) 0.004(2) -0.002(2)
C37 0.014(2) 0.025(3) 0.054(4) -0.000(2) 0.002(2) 0.006(2)
C77 0.036(3) 0.032(3) 0.040(3) 0.003(2) 0.007(3) -0.000(2)
C18 0.022(2) 0.023(2) 0.033(3) -0.004(2) 0.005(2) -0.002(2)
C28 0.020(2) 0.032(3) 0.033(3) -0.004(2) 0.002(2) -0.009(2)
C41 0.032(3) 0.043(3) 0.036(3) -0.007(3) -0.008(2) 0.003(3)
C19 0.022(2) 0.019(2) 0.035(3) -0.0043(19) 0.003(2) -0.004(2)
C1 0.027(3) 0.021(2) 0.033(3) -0.002(2) 0.007(2) -0.004(2)
C66 0.025(3) 0.028(3) 0.027(3) -0.003(2) 0.005(2) 0.006(2)
C72 0.032(3) 0.032(3) 0.026(3) 0.004(2) 0.008(2) -0.007(2)
C9 0.023(3) 0.026(3) 0.042(3) -0.000(2) -0.002(2) -0.001(2)
C10 0.029(3) 0.020(2) 0.031(3) 0.004(2) 0.005(2) 0.000(2)
C60 0.038(3) 0.037(3) 0.040(3) -0.004(3) 0.015(3) 0.001(3)
C17 0.025(3) 0.028(3) 0.024(3) -0.003(2) 0.005(2) -0.002(2)
C20 0.020(2) 0.025(3) 0.035(3) -0.002(2) 0.003(2) -0.003(2)
C44 0.038(3) 0.041(3) 0.027(3) -0.007(3) 0.004(2) -0.002(2)
C76 0.024(3) 0.019(2) 0.042(3) 0.003(2) 0.004(2) -0.002(2)
C30 0.028(3) 0.038(3) 0.031(3) -0.001(2) 0.009(2) -0.001(2)
C4 0.019(2) 0.027(3) 0.049(3) 0.002(2) 0.005(2) 0.001(2)
C82 0.027(3) 0.028(3) 0.054(4) 0.004(2) -0.006(3) 0.003(3)
C12 0.031(3) 0.022(2) 0.023(2) 0.000(2) 0.007(2) -0.0007(19)
C11 0.024(3) 0.029(3) 0.026(3) 0.005(2) -0.001(2) 0.001(2)
C67 0.026(3) 0.025(3) 0.030(3) -0.004(2) 0.003(2) -0.002(2)
C53 0.021(3) 0.024(3) 0.059(4) -0.000(2) 0.012(3) -0.005(3)
C81 0.025(3) 0.025(3) 0.049(3) 0.004(2) 0.002(2) 0.003(2)
C34 0.018(3) 0.051(4) 0.095(6) -0.001(3) 0.021(3) -0.006(4)
C26 0.027(3) 0.065(4) 0.035(3) -0.007(3) -0.000(2) -0.022(3)
C16 0.028(3) 0.037(3) 0.039(3) -0.009(2) 0.016(2) -0.006(2)
C57 0.030(3) 0.038(3) 0.026(3) 0.001(2) 0.011(2) 0.005(2)
C69 0.024(3) 0.038(3) 0.031(3) -0.001(2) -0.001(2) -0.000(2)
C48 0.028(3) 0.024(3) 0.045(3) -0.001(2) 0.015(2) -0.004(2)
C36 0.015(3) 0.052(4) 0.059(4) -0.001(2) 0.006(3) 0.010(3)
C31 0.030(3) 0.035(3) 0.037(3) 0.003(2) 0.016(2) 0.003(2)
C64 0.027(3) 0.046(4) 0.042(3) -0.008(3) 0.009(2) -0.008(3)
C59 0.046(4) 0.066(4) 0.028(3) 0.001(3) 0.018(3) 0.008(3)
C55 0.022(3) 0.025(3) 0.035(3) -0.000(2) -0.003(2) -0.003(2)
C78 0.038(3) 0.041(4) 0.058(4) -0.001(3) 0.017(3) -0.005(3)
C32 0.023(3) 0.025(3) 0.056(4) 0.001(2) 0.020(3) -0.001(2)
C3 0.027(3) 0.034(3) 0.046(3) 0.008(2) 0.012(2) 0.002(3)
C84 0.025(3) 0.026(3) 0.038(3) 0.011(2) 0.000(2) -0.002(2)
C13 0.033(3) 0.051(4) 0.024(3) -0.001(3) 0.004(2) 0.001(2)
C42 0.046(4) 0.058(4) 0.028(3) -0.007(3) -0.020(3) -0.001(3)
C58 0.037(3) 0.060(4) 0.022(3) 0.002(3) 0.005(2) 0.009(3)
C83 0.034(3) 0.044(3) 0.035(3) 0.011(3) -0.002(2) 0.002(3)
C75 0.026(3) 0.020(2) 0.035(3) 0.006(2) 0.003(2) 0.002(2)
C15 0.046(4) 0.055(4) 0.033(3) -0.009(3) 0.021(3) -0.001(3)
C2 0.035(3) 0.027(3) 0.031(3) 0.005(2) 0.007(2) 0.001(2)
C25 0.022(3) 0.036(3) 0.041(3) -0.002(2) 0.002(2) -0.008(2)
C24 0.025(3) 0.046(4) 0.046(4) -0.004(3) -0.004(2) -0.008(3)
C27 0.024(3) 0.070(5) 0.031(3) -0.007(3) 0.001(2) -0.020(3)
C70 0.024(3) 0.052(4) 0.030(3) -0.003(3) -0.007(2) -0.004(3)
C63 0.024(3) 0.079(5) 0.057(4) -0.017(3) 0.006(3) -0.016(4)
C71 0.040(3) 0.048(4) 0.027(3) 0.005(3) 0.003(2) -0.004(3)
C23 0.017(3) 0.049(4) 0.056(4) -0.006(2) -0.002(3) -0.003(3)
C5 0.020(3) 0.035(3) 0.075(5) 0.002(2) 0.002(3) 0.005(3)
C8 0.034(3) 0.041(3) 0.041(3) 0.002(3) -0.003(3) 0.004(3)
C14 0.051(4) 0.060(4) 0.028(3) -0.003(3) 0.013(3) 0.007(3)
C7 0.034(3) 0.053(4) 0.061(4) -0.003(3) -0.017(3) -0.003(3)
C43 0.063(4) 0.047(4) 0.027(3) -0.010(3) 0.001(3) -0.001(3)
C35 0.016(3) 0.065(5) 0.085(6) -0.006(3) 0.002(3) 0.003(4)
C33 0.023(3) 0.047(4) 0.077(5) 0.005(3) 0.023(3) -0.005(3)
C62 0.028(3) 0.094(6) 0.063(5) -0.016(4) 0.023(3) -0.010(4)
C6 0.019(3) 0.055(4) 0.072(5) 0.000(3) -0.019(3) 0.001(4)
C22 0.028(3) 0.043(3) 0.051(4) -0.001(3) 0.011(3) 0.002(3)
C61 0.040(4) 0.080(5) 0.049(4) -0.007(4) 0.023(3) -0.001(4)
O7 0.050(3) 0.057(3) 0.033(2) -0.011(2) 0.002(2) -0.014(2)
C80 0.026(3) 0.032(3) 0.076(5) 0.004(2) 0.007(3) 0.006(3)
C52 0.021(3) 0.051(4) 0.088(6) -0.000(3) 0.014(3) -0.016(4)
C79 0.030(3) 0.046(4) 0.068(5) 0.003(3) 0.019(3) -0.006(3)
C51 0.027(3) 0.063(5) 0.106(7) -0.005(3) 0.032(4) -0.015(5)
C49 0.037(3) 0.041(3) 0.051(4) -0.002(3) 0.021(3) -0.011(3)
C50 0.055(4) 0.054(4) 0.069(5) -0.002(4) 0.040(4) -0.012(4)
N4 0.027(2) 0.023(2) 0.021(2) -0.0045(17) 0.0071(17) -0.0012(16)
N6 0.021(2) 0.024(2) 0.025(2) 0.0029(16) 0.0012(16) -0.0000(17)
C39 0.019(2) 0.024(3) 0.037(3) -0.005(2) -0.001(2) 0.004(2)

loop_
_atom_type_symbol
_atom_type_scat_dispersion_real
_atom_type_scat_dispersion_imag
_atom_type_scat_Cromer_Mann_a1
_atom_type_scat_Cromer_Mann_a2
_atom_type_scat_Cromer_Mann_a3
_atom_type_scat_Cromer_Mann_a4
_atom_type_scat_Cromer_Mann_b1
_atom_type_scat_Cromer_Mann_b2
_atom_type_scat_Cromer_Mann_b3
_atom_type_scat_Cromer_Mann_b4
_atom_type_scat_Cromer_Mann_c
_atom_type_scat_source
_atom_type_scat_dispersion_source
H 0.00000 0.00000 0.49300 0.32291 0.14019 0.04081 10.51090 26.12570 3.14236 57.79970 0.0030380000826 'International Tables Volume C Table 6.1.1.4 (pp. 500-502)' 'Henke, Gullikson and Davis, At. Data and Nucl. Data Tables, 1993, 54, 2'
C 0.00347 0.00161 2.31000 1.02000 1.58860 0.86500 20.84390 10.20750 0.56870 51.65120 0.215599998832 'International Tables Volume C Table 6.1.1.4 (pp. 500-502)' 'Henke, Gullikson and Davis, At. Data and Nucl. Data Tables, 1993, 54, 2'
Tb -0.07738 4.17970 25.89760 18.21850 14.31670 2.95354 2.24256 0.19614 12.66480 115.36200 3.5832400322 'International Tables Volume C Table 6.1.1.4 (pp. 500-502)' 'Henke, Gullikson and Davis, At. Data and Nucl. Data Tables, 1993, 54, 2'
O 0.01158 0.00611 3.04850 2.28680 1.54630 0.86700 13.27710 5.70110 0.32390 32.90890 0.250800013542 'International Tables Volume C Table 6.1.1.4 (pp. 500-502)' 'Henke, Gullikson and Davis, At. Data and Nucl. Data Tables, 1993, 54, 2'
N 0.00653 0.00323 12.21260 3.13220 2.01250 1.16630 0.00570 9.89330 28.99750 0.58260 -11.5290002823 'International Tables Volume C Table 6.1.1.4 (pp. 500-502)' 'Henke, Gullikson and Davis, At. Data and Nucl. Data Tables, 1993, 54, 2'

loop_
_geom_angle_atom_site_label_1
_geom_angle_atom_site_label_2
_geom_angle_atom_site_label_3
_geom_angle
O1 Tb1 N3 87.71(13)
O2 Tb1 N3 161.95(13)
O2 Tb1 O1 84.37(13)
O4 Tb1 N3 101.99(12)
O4 Tb1 O1 142.84(12)
O4 Tb1 O2 75.47(14)
N2 Tb1 N3 124.53(13)
N2 Tb1 O1 110.59(13)
N2 Tb1 O2 73.51(13)
N2 Tb1 O4 93.36(13)
O3 Tb1 N3 68.71(12)
O3 Tb1 O1 80.94(12)
O3 Tb1 O2 93.98(13)
O3 Tb1 O4 69.90(11)
O3 Tb1 N2 161.48(13)
N1 Tb1 N3 73.11(13)
N1 Tb1 O1 71.56(13)
N1 Tb1 O2 119.16(15)
N1 Tb1 O4 145.60(13)
N1 Tb1 N2 65.18(14)
N1 Tb1 O3 133.31(12)
N4 Tb1 N3 63.26(13)
N4 Tb1 O1 143.80(13)
N4 Tb1 O2 129.42(13)
N4 Tb1 O4 68.82(12)
N4 Tb1 N2 74.10(13)
N4 Tb1 O3 105.56(12)
N4 Tb1 N1 79.17(14)
O4 Tb2 N5 115.87(12)
O3 Tb2 N5 79.90(13)
O3 Tb2 O4 70.35(11)
O6 Tb2 N5 118.55(14)
O6 Tb2 O4 96.52(13)
O6 Tb2 O3 161.22(14)
O5 Tb2 N5 73.53(14)
O5 Tb2 O4 159.70(14)
O5 Tb2 O3 95.10(13)
O5 Tb2 O6 93.80(14)
O7 Tb2 N5 148.99(15)
O7 Tb2 O4 74.27(13)
O7 Tb2 O3 76.42(14)
O7 Tb2 O6 87.28(16)
O7 Tb2 O5 88.85(15)
N6 Tb2 N5 66.17(13)
N6 Tb2 O4 76.86(13)
N6 Tb2 O3 114.69(12)
N6 Tb2 O6 73.39(14)
N6 Tb2 O5 122.99(14)
N6 Tb2 O7 142.95(14)
C45 C40 N3 116.1(4)
C41 C40 N3 126.3(5)
C41 C40 C45 117.6(5)
C73 C68 N5 117.2(4)
C69 C68 N5 124.0(5)
C69 C68 C73 118.8(5)
C40 N3 Tb1 115.8(3)
C39 N3 Tb1 126.4(3)
C39 N3 C40 117.8(4)
C68 N5 Tb2 114.6(3)
C67 N5 Tb2 127.9(3)
C67 N5 C68 117.3(4)
C1 O1 Tb1 128.8(3)
O3 C29 C38 121.0(4)
C30 C29 C38 119.4(4)
C30 C29 O3 119.6(4)
C37 C38 C29 120.0(5)
C39 C38 C29 121.2(4)
C39 C38 C37 118.7(5)
C28 O2 Tb1 136.2(3)
Tb2 O4 Tb1 109.50(13)
C56 O4 Tb1 117.9(3)
C56 O4 Tb2 132.5(3)
C18 N2 Tb1 128.5(4)
C17 N2 Tb1 114.2(3)
C17 N2 C18 117.2(4)
Tb2 O3 Tb1 110.02(13)
C29 O3 Tb1 122.8(3)
C29 O3 Tb2 126.1(3)
C44 C45 C40 119.9(5)
N4 C45 C40 115.4(4)
N4 C45 C44 124.6(5)
C47 C56 O4 121.8(4)
C55 C56 O4 118.4(5)
C55 C56 C47 119.7(5)
C60 C65 C66 119.4(5)
C64 C65 C66 123.3(5)
C64 C65 C60 117.3(5)
N4 C46 C47 125.1(5)
C72 C73 C68 119.7(5)
N6 C73 C68 116.2(4)
N6 C73 C72 124.1(5)
N6 C74 C75 127.3(5)
C84 O6 Tb2 133.6(3)
C12 N1 Tb1 114.7(3)
C11 N1 Tb1 126.0(3)
C11 N1 C12 119.0(4)
C46 C47 C56 121.2(4)
C48 C47 C56 119.5(5)
C48 C47 C46 119.2(5)
C57 O5 Tb2 138.1(3)
C55 C54 C53 121.6(5)
C22 C21 C20 122.1(6)
C36 C37 C38 123.0(5)
C32 C37 C38 118.5(5)
C32 C37 C36 118.4(5)
C78 C77 C76 122.0(6)
C19 C18 N2 126.8(5)
C19 C28 O2 123.2(5)
C27 C28 O2 118.4(5)
C27 C28 C19 118.4(5)
C42 C41 C40 122.0(6)
C28 C19 C18 123.7(5)
C20 C19 C18 117.1(5)
C20 C19 C28 119.0(5)
C10 C1 O1 123.2(5)
C2 C1 O1 117.9(5)
C2 C1 C10 118.9(5)
C67 C66 C65 117.4(5)
C57 C66 C65 119.8(5)
C57 C66 C67 122.7(5)
C71 C72 C73 120.4(5)
C4 C9 C10 119.6(5)
C8 C9 C10 123.1(5)
C8 C9 C4 117.2(5)
C9 C10 C1 119.6(5)
C11 C10 C1 121.7(5)
C11 C10 C9 118.5(5)
C59 C60 C65 118.7(5)
C61 C60 C65 119.4(6)
C61 C60 C59 121.9(6)
C12 C17 N2 117.2(4)
C16 C17 N2 124.1(5)
C16 C17 C12 118.6(5)
C19 C20 C21 123.1(5)
C25 C20 C21 116.8(5)
C25 C20 C19 120.1(5)
C43 C44 C45 120.5(6)
C81 C76 C77 116.6(5)
C75 C76 C77 123.5(5)
C75 C76 C81 119.7(5)
C31 C30 C29 121.2(5)
C3 C4 C9 119.0(5)
C5 C4 C9 119.8(6)
C5 C4 C3 121.2(5)
C83 C82 C81 121.7(5)
C17 C12 N1 115.3(4)
C13 C12 N1 124.9(5)
C13 C12 C17 119.6(5)
C10 C11 N1 125.2(5)
C66 C67 N5 126.7(5)
C48 C53 C54 118.6(5)
C52 C53 C54 122.2(6)
C52 C53 C48 119.3(6)
C82 C81 C76 118.5(5)
C80 C81 C76 119.9(6)
C80 C81 C82 121.7(6)
C33 C34 C35 119.7(6)
C27 C26 C25 121.2(6)
C15 C16 C17 120.9(5)
C66 C57 O5 123.0(5)
C58 C57 O5 118.7(5)
C58 C57 C66 118.2(5)
C70 C69 C68 121.1(5)
C53 C48 C47 119.4(5)
C49 C48 C47 122.7(5)
C49 C48 C53 117.8(5)
C35 C36 C37 120.3(7)
C32 C31 C30 121.1(5)
C63 C64 C65 121.7(6)
C58 C59 C60 121.6(5)
C54 C55 C56 121.1(5)
C79 C78 C77 121.0(6)
C31 C32 C37 119.7(5)
C33 C32 C37 119.1(6)
C33 C32 C31 121.1(6)
C2 C3 C4 121.0(5)
C83 C84 O6 117.9(5)
C75 C84 O6 123.3(5)
C75 C84 C83 118.8(5)
C14 C13 C12 120.8(6)
C43 C42 C41 119.8(5)
C59 C58 C57 122.1(6)
C84 C83 C82 121.4(6)
C76 C75 C74 118.9(5)
C84 C75 C74 121.6(5)
C84 C75 C76 119.5(5)
C14 C15 C16 119.8(5)
C3 C2 C1 121.4(5)
C26 C25 C20 118.4(5)
C24 C25 C20 119.9(5)
C24 C25 C26 121.7(5)
C23 C24 C25 121.0(6)
C26 C27 C28 122.4(6)
C71 C70 C69 119.4(5)
C62 C63 C64 120.3(6)
C70 C71 C72 120.5(5)
C22 C23 C24 120.5(5)
C6 C5 C4 121.6(6)
C7 C8 C9 120.9(6)
C15 C14 C13 120.3(6)
C6 C7 C8 121.8(7)
C42 C43 C44 120.2(6)
C36 C35 C34 121.4(7)
C32 C33 C34 121.0(7)
C61 C62 C63 119.8(6)
C7 C6 C5 118.7(6)
C23 C22 C21 119.7(6)
C62 C61 C60 121.5(6)
C85 O7 Tb2 134.6(5)
C79 C80 C81 121.5(6)
C51 C52 C53 121.2(7)
C80 C79 C78 118.9(6)
C50 C51 C52 120.2(6)
C50 C49 C48 120.7(7)
C49 C50 C51 120.7(7)
C45 N4 Tb1 116.8(3)
C46 N4 Tb1 122.9(3)
C46 N4 C45 120.0(4)
C73 N6 Tb2 114.8(3)
C74 N6 Tb2 126.0(3)
C74 N6 C73 118.9(4)
C38 C39 N3 125.4(5)

loop_
_geom_bond_atom_site_label_1
_geom_bond_atom_site_label_2
_geom_bond_distance
Tb1 N3 2.558(4)
Tb1 O1 2.273(3)
Tb1 O2 2.279(3)
Tb1 O4 2.379(3)
Tb1 N2 2.472(4)
Tb1 O3 2.350(3)
Tb1 N1 2.487(4)
Tb1 N4 2.538(4)
Tb2 N5 2.462(4)
Tb2 O4 2.344(3)
Tb2 O3 2.359(3)
Tb2 O6 2.220(3)
Tb2 O5 2.211(4)
Tb2 O7 2.464(4)
Tb2 N6 2.463(4)
C40 N3 1.407(6)
C40 C45 1.443(7)
C40 C41 1.374(7)
C68 N5 1.429(6)
C68 C73 1.406(7)
C68 C69 1.398(7)
N3 C39 1.279(6)
N5 C67 1.306(6)
O1 C1 1.316(6)
C29 C38 1.398(7)
C29 O3 1.340(5)
C29 C30 1.407(7)
C38 C37 1.453(7)
C38 C39 1.462(7)
O2 C28 1.310(6)
O4 C56 1.337(6)
N2 C18 1.302(6)
N2 C17 1.425(6)
C45 C44 1.394(7)
C45 N4 1.421(6)
C56 C47 1.391(7)
C56 C55 1.422(7)
C65 C66 1.460(7)
C65 C60 1.420(8)
C65 C64 1.410(8)
C46 C47 1.444(7)
C46 N4 1.300(6)
C73 C72 1.399(7)
C73 N6 1.427(6)
C74 C75 1.438(7)
C74 N6 1.296(6)
O6 C84 1.313(6)
N1 C12 1.422(6)
N1 C11 1.310(6)
C47 C48 1.447(7)
O5 C57 1.297(6)
C54 C53 1.417(9)
C54 C55 1.355(7)
C21 C20 1.423(7)
C21 C22 1.378(8)
C37 C36 1.424(8)
C37 C32 1.408(8)
C77 C76 1.420(8)
C77 C78 1.370(8)
C18 C19 1.428(7)
C28 C19 1.407(7)
C28 C27 1.433(7)
C41 C42 1.388(9)
C19 C20 1.454(7)
C1 C10 1.396(7)
C1 C2 1.426(7)
C66 C67 1.429(7)
C66 C57 1.410(7)
C72 C71 1.379(8)
C9 C10 1.443(7)
C9 C4 1.416(8)
C9 C8 1.421(8)
C10 C11 1.442(7)
C60 C59 1.413(9)
C60 C61 1.413(8)
C17 C12 1.413(7)
C17 C16 1.395(7)
C20 C25 1.426(8)
C44 C43 1.371(8)
C76 C81 1.420(7)
C76 C75 1.443(7)
C30 C31 1.368(7)
C4 C3 1.412(8)
C4 C5 1.423(7)
C82 C81 1.416(9)
C82 C83 1.349(8)
C12 C13 1.385(7)
C53 C48 1.424(8)
C53 C52 1.412(8)
C81 C80 1.419(8)
C34 C35 1.391(11)
C34 C33 1.360(10)
C26 C25 1.419(8)
C26 C27 1.352(8)
C16 C15 1.384(8)
C57 C58 1.425(7)
C69 C70 1.388(8)
C48 C49 1.418(8)
C36 C35 1.367(8)
C31 C32 1.409(8)
C64 C63 1.364(8)
C59 C58 1.361(8)
C78 C79 1.398(9)
C32 C33 1.425(7)
C3 C2 1.363(8)
C84 C83 1.430(7)
C84 C75 1.403(8)
C13 C14 1.378(8)
C42 C43 1.395(10)
C15 C14 1.384(9)
C25 C24 1.414(7)
C24 C23 1.360(9)
C70 C71 1.389(8)
C63 C62 1.403(10)
C23 C22 1.399(9)
C5 C6 1.363(10)
C8 C7 1.377(8)
C7 C6 1.392(10)
C62 C61 1.347(10)
O7 C85 1.427(10)
C80 C79 1.368(10)
C52 C51 1.352(11)
C51 C50 1.397(11)
C49 C50 1.373(8)

loop_
_smtbx_masks_void_nr
_smtbx_masks_void_average_x
_smtbx_masks_void_average_y
_smtbx_masks_void_average_z
_smtbx_masks_void_volume
_smtbx_masks_void_count_electrons
_smtbx_masks_void_content
1 0.000 0.000 0.500 7.0 0.0 ?
2 0.152 0.204 0.032 346.2 109.5 2DCM/H2O
3 0.152 0.296 0.532 346.2 105.1 2DCM/H2O
4 0.000 0.500 0.000 7.0 0.0 ?
5 -0.152 0.704 0.468 346.2 112.3 2DCM/H2O
6 -0.152 0.796 0.968 346.2 107.9 2DCM/H2O

loop_
_restr_distance_atom_site_label_1
_restr_distance_atom_site_label_2
_restr_distance_site_symmetry_2
_restr_distance_target
_restr_distance_target_weight_param
_restr_distance_diff
Tb2 H7a 1 2.9670 0.0200 0.0338
O7 H7a 1 0.8700 0.0100 -0.0099
C85 H7a 1 1.8882 0.0200 0.0234
